data_7225075
loop_
_publ_author_name
'Poduval, Mithrabinda K.'
'Arrechea-Marcos, Iratxe'
'Ruiz Delgado, M. Carmen'
'Park, Taiho'
'L\'opez Navarrete, Juan T.'
'Ortiz, Rocio Ponce'
'Kim, Tae-Hyun'

_publ_section_title
;
 Stereoisomers of an azine-linked donor-acceptor conjugated polymer: the
 impact of molecular conformation on electrical performance
;
_journal_name_full 'RSC Adv.'
_journal_paper_doi 10.1039/C6RA07389A
_journal_year 2016
_chemical_formula_sum 'C36 H56 N2 O4 S2'
_chemical_formula_weight 644.95
_chemical_name_systematic
; 
 ? 
;
_space_group_IT_number 14
_symmetry_cell_setting monoclinic
_symmetry_space_group_name_Hall '-P 2ybc'
_symmetry_space_group_name_H-M 'P 1 21/c 1'
_atom_sites_solution_hydrogens geom
_atom_sites_solution_primary direct
_atom_sites_solution_secondary difmap
_audit_creation_method SHELXL-97
_audit_update_record
;
2016-02-12 deposited with the CCDC.
2016-04-29 downloaded from the CCDC.
;
_cell_angle_alpha 90.00
_cell_angle_beta 111.777(3)
_cell_angle_gamma 90.00
_cell_formula_units_Z 2
_cell_length_a 14.9983(12)
_cell_length_b 8.7827(6)
_cell_length_c 14.3552(12)
_cell_measurement_reflns_used 5251
_cell_measurement_temperature 100(2)
_cell_measurement_theta_max 26.55
_cell_measurement_theta_min 2.86
_cell_volume 1756.0(2)
_computing_cell_refinement 'Bruker SAINT'
_computing_data_collection 'Bruker APEX2'
_computing_data_reduction 'Bruker SAINT'
_computing_molecular_graphics 'Bruker SHELXTL'
_computing_publication_material 'Bruker SHELXTL'
_computing_structure_refinement 'SHELXL-97 (Sheldrick, 1997)'
_computing_structure_solution 'SHELXS-97 (Sheldrick, 1990)'
_diffrn_ambient_temperature 100(2)
_diffrn_measured_fraction_theta_full 1.000
_diffrn_measured_fraction_theta_max 1.000
_diffrn_measurement_device_type 'Bruker Venture'
_diffrn_measurement_method '\f and \w scans'
_diffrn_radiation_monochromator graphite
_diffrn_radiation_source 'fine-focus sealed tube'
_diffrn_radiation_type MoK\a
_diffrn_radiation_wavelength 0.71073
_diffrn_reflns_av_R_equivalents 0.1095
_diffrn_reflns_av_sigmaI/netI 0.0466
_diffrn_reflns_limit_h_max 17
_diffrn_reflns_limit_h_min -17
_diffrn_reflns_limit_k_max 10
_diffrn_reflns_limit_k_min -9
_diffrn_reflns_limit_l_max 16
_diffrn_reflns_limit_l_min -16
_diffrn_reflns_number 29585
_diffrn_reflns_theta_full 24.71
_diffrn_reflns_theta_max 24.71
_diffrn_reflns_theta_min 2.74
_diffrn_standards_number 0
_exptl_absorpt_coefficient_mu 0.192
_exptl_absorpt_correction_T_max 0.9962
_exptl_absorpt_correction_T_min 0.9627
_exptl_absorpt_correction_type empirical
_exptl_absorpt_process_details SADABS
_exptl_crystal_colour yellow
_exptl_crystal_density_diffrn 1.220
_exptl_crystal_density_method 'not measured'
_exptl_crystal_description plate
_exptl_crystal_F_000 700
_exptl_crystal_size_max 0.20
_exptl_crystal_size_mid 0.10
_exptl_crystal_size_min 0.02
_refine_diff_density_max 0.271
_refine_diff_density_min -0.354
_refine_diff_density_rms 0.054
_refine_ls_extinction_method none
_refine_ls_goodness_of_fit_ref 1.046
_refine_ls_hydrogen_treatment constr
_refine_ls_matrix_type full
_refine_ls_number_parameters 199
_refine_ls_number_reflns 3001
_refine_ls_number_restraints 0
_refine_ls_restrained_S_all 1.046
_refine_ls_R_factor_all 0.0647
_refine_ls_R_factor_gt 0.0420
_refine_ls_shift/su_max 0.000
_refine_ls_shift/su_mean 0.000
_refine_ls_structure_factor_coef Fsqd
_refine_ls_weighting_details 'calc w=1/[\s^2^(Fo^2^)+(0.0329P)^2^+1.2736P] where P=(Fo^2^+2Fc^2^)/3'
_refine_ls_weighting_scheme calc
_refine_ls_wR_factor_gt 0.0862
_refine_ls_wR_factor_ref 0.0951
_reflns_number_gt 2325
_reflns_number_total 3001
_reflns_threshold_expression >2sigma(I)
_cod_data_source_file c6ra07389a2.cif
_cod_data_source_block p21c
_cod_depositor_comments
;
The following automatic conversions were performed:

'_symmetry_cell_setting' value 'Monoclinic' changed to 'monoclinic'
according to
/usr/data/users/saulius/crontab/automatic-downloads/rss-feeds/RSC/lib/dictionaries/cif_core.dic
dictionary named 'cif_core.dic' version 2.4.2 from 2011-04-26.

Automatic conversion script
Id: cif_fix_values 4268 2015-11-12 08:31:59Z antanas 
;
_cod_original_sg_symbol_H-M P2(1)/c
_cod_database_code 7225075

loop_
_symmetry_equiv_pos_as_xyz
'x, y, z'
'-x, y+1/2, -z+1/2'
'-x, -y, -z'
'x, -y-1/2, z-1/2'

loop_
_atom_site_label
_atom_site_type_symbol
_atom_site_fract_x
_atom_site_fract_y
_atom_site_fract_z
_atom_site_U_iso_or_equiv
_atom_site_adp_type
_atom_site_occupancy
_atom_site_symmetry_multiplicity
_atom_site_calc_flag
_atom_site_refinement_flags
S1 S 0.36918(4) 0.67306(6) 0.01040(4) 0.01327(15) Uani 1 1 d .
O1 O 0.47411(10) 0.31907(16) 0.17615(11) 0.0152(3) Uani 1 1 d .
O2 O 0.61806(10) 0.55493(15) 0.20660(11) 0.0134(3) Uani 1 1 d .
N1 N 0.47990(12) 0.92975(19) 0.00258(14) 0.0134(4) Uani 1 1 d .
C1 C 0.36732(16) 0.4954(2) 0.05947(16) 0.0148(5) Uani 1 1 d .
H1 H 0.3117 0.4330 0.0422 0.018 Uiso 1 1 calc R
C2 C 0.45507(15) 0.4552(2) 0.12591(15) 0.0119(5) Uani 1 1 d .
C3 C 0.57603(15) 0.2914(2) 0.22182(16) 0.0142(5) Uani 1 1 d .
H3A H 0.6013 0.2634 0.1694 0.017 Uiso 1 1 calc R
H3B H 0.5882 0.2054 0.2696 0.017 Uiso 1 1 calc R
C4 C 0.62667(16) 0.4312(2) 0.27619(16) 0.0165(5) Uani 1 1 d .
H4A H 0.5986 0.4626 0.3257 0.020 Uiso 1 1 calc R
H4B H 0.6954 0.4077 0.3130 0.020 Uiso 1 1 calc R
C5 C 0.52593(15) 0.5711(2) 0.14015(15) 0.0108(4) Uani 1 1 d .
C6 C 0.49110(14) 0.6971(2) 0.08149(15) 0.0107(4) Uani 1 1 d .
C7 C 0.53509(14) 0.8418(2) 0.07414(15) 0.0115(4) Uani 1 1 d .
C8 C 0.63321(15) 0.8809(2) 0.14989(16) 0.0123(5) Uani 1 1 d .
H8A H 0.6368 0.8461 0.2168 0.015 Uiso 1 1 calc R
H8B H 0.6402 0.9931 0.1528 0.015 Uiso 1 1 calc R
C9 C 0.71857(15) 0.8121(2) 0.12912(16) 0.0141(5) Uani 1 1 d .
H9A H 0.7780 0.8312 0.1882 0.017 Uiso 1 1 calc R
H9B H 0.7096 0.7005 0.1221 0.017 Uiso 1 1 calc R
C10 C 0.73284(15) 0.8730(2) 0.03619(17) 0.0150(5) Uani 1 1 d .
H10A H 0.7335 0.9857 0.0381 0.018 Uiso 1 1 calc R
H10B H 0.6782 0.8407 -0.0244 0.018 Uiso 1 1 calc R
C11 C 0.82673(15) 0.8157(2) 0.02945(16) 0.0162(5) Uani 1 1 d .
H11A H 0.8808 0.8492 0.0902 0.019 Uiso 1 1 calc R
H11B H 0.8260 0.7030 0.0295 0.019 Uiso 1 1 calc R
C12 C 0.84509(16) 0.8699(3) -0.06243(17) 0.0189(5) Uani 1 1 d .
H12A H 0.8452 0.9827 -0.0631 0.023 Uiso 1 1 calc R
H12B H 0.7917 0.8351 -0.1234 0.023 Uiso 1 1 calc R
C13 C 0.93990(16) 0.8129(3) -0.06650(17) 0.0203(5) Uani 1 1 d .
H13A H 0.9930 0.8440 -0.0042 0.024 Uiso 1 1 calc R
H13B H 0.9387 0.7002 -0.0688 0.024 Uiso 1 1 calc R
C14 C 0.96001(16) 0.8726(3) -0.15620(18) 0.0215(5) Uani 1 1 d .
H14A H 0.9640 0.9850 -0.1521 0.026 Uiso 1 1 calc R
H14B H 0.9052 0.8458 -0.2182 0.026 Uiso 1 1 calc R
C15 C 1.05235(16) 0.8112(3) -0.16452(18) 0.0222(5) Uani 1 1 d .
H15A H 1.1074 0.8370 -0.1025 0.027 Uiso 1 1 calc R
H15B H 1.0483 0.6989 -0.1701 0.027 Uiso 1 1 calc R
C16 C 1.07037(16) 0.8754(3) -0.25431(18) 0.0234(5) Uani 1 1 d .
H16A H 1.0761 0.9875 -0.2474 0.028 Uiso 1 1 calc R
H16B H 1.0139 0.8529 -0.3158 0.028 Uiso 1 1 calc R
C17 C 1.15997(17) 0.8134(3) -0.26746(19) 0.0251(6) Uani 1 1 d .
H17A H 1.2165 0.8331 -0.2056 0.030 Uiso 1 1 calc R
H17B H 1.1536 0.7018 -0.2772 0.030 Uiso 1 1 calc R
C18 C 1.17657(18) 0.8849(3) -0.35626(19) 0.0271(6) Uani 1 1 d .
H18A H 1.2347 0.8417 -0.3617 0.041 Uiso 1 1 calc R
H18B H 1.1843 0.9952 -0.3463 0.041 Uiso 1 1 calc R
H18C H 1.1214 0.8639 -0.4180 0.041 Uiso 1 1 calc R

loop_
_atom_site_aniso_label
_atom_site_aniso_U_11
_atom_site_aniso_U_22
_atom_site_aniso_U_33
_atom_site_aniso_U_23
_atom_site_aniso_U_13
_atom_site_aniso_U_12
S1 0.0120(3) 0.0150(3) 0.0130(3) -0.0001(2) 0.0049(2) -0.0005(2)
O1 0.0179(8) 0.0108(7) 0.0186(8) 0.0012(6) 0.0090(7) -0.0019(6)
O2 0.0106(8) 0.0119(7) 0.0160(8) 0.0045(6) 0.0029(6) 0.0005(6)
N1 0.0137(10) 0.0113(9) 0.0187(10) 0.0008(8) 0.0101(8) -0.0012(7)
C1 0.0169(12) 0.0133(11) 0.0181(12) -0.0044(9) 0.0110(10) -0.0048(9)
C2 0.0166(12) 0.0112(10) 0.0117(11) -0.0036(9) 0.0096(9) -0.0016(9)
C3 0.0176(12) 0.0150(11) 0.0126(11) 0.0046(9) 0.0086(10) 0.0020(9)
C4 0.0196(12) 0.0148(11) 0.0149(12) 0.0059(9) 0.0063(10) 0.0004(9)
C5 0.0139(11) 0.0123(11) 0.0092(11) -0.0041(8) 0.0075(9) -0.0007(8)
C6 0.0111(11) 0.0124(11) 0.0100(10) -0.0011(9) 0.0054(9) 0.0002(8)
C7 0.0149(11) 0.0112(10) 0.0134(11) 0.0001(9) 0.0111(9) 0.0023(9)
C8 0.0153(11) 0.0075(10) 0.0154(12) 0.0002(9) 0.0071(9) -0.0009(8)
C9 0.0103(11) 0.0130(11) 0.0184(12) 0.0005(9) 0.0045(9) -0.0002(9)
C10 0.0136(11) 0.0111(10) 0.0212(12) -0.0006(9) 0.0077(10) -0.0018(8)
C11 0.0112(11) 0.0164(11) 0.0220(12) -0.0021(10) 0.0070(10) -0.0010(9)
C12 0.0148(12) 0.0208(12) 0.0226(13) -0.0029(10) 0.0086(10) -0.0029(9)
C13 0.0162(12) 0.0192(12) 0.0276(13) -0.0063(10) 0.0105(10) -0.0025(10)
C14 0.0135(12) 0.0289(13) 0.0247(13) -0.0072(11) 0.0101(10) -0.0046(10)
C15 0.0189(12) 0.0229(12) 0.0300(14) -0.0067(11) 0.0150(11) -0.0049(10)
C16 0.0146(12) 0.0310(13) 0.0265(14) -0.0101(11) 0.0097(11) -0.0063(10)
C17 0.0237(13) 0.0216(13) 0.0372(15) -0.0031(11) 0.0197(12) -0.0026(10)
C18 0.0220(13) 0.0313(14) 0.0342(15) -0.0042(12) 0.0175(12) -0.0017(11)

loop_
_atom_type_symbol
_atom_type_description
_atom_type_scat_dispersion_real
_atom_type_scat_dispersion_imag
_atom_type_scat_source
C C 0.0033 0.0016 'International Tables Vol C Tables 4.2.6.8 and 6.1.1.4'
H H 0.0000 0.0000 'International Tables Vol C Tables 4.2.6.8 and 6.1.1.4'
N N 0.0061 0.0033 'International Tables Vol C Tables 4.2.6.8 and 6.1.1.4'
O O 0.0106 0.0060 'International Tables Vol C Tables 4.2.6.8 and 6.1.1.4'
S S 0.1246 0.1234 'International Tables Vol C Tables 4.2.6.8 and 6.1.1.4'

loop_
_geom_angle_atom_site_label_1
_geom_angle_atom_site_label_2
_geom_angle_atom_site_label_3
_geom_angle
_geom_angle_site_symmetry_3
C1 S1 C6 92.48(10) .
C2 O1 C3 111.40(15) .
C5 O2 C4 111.61(15) .
C7 N1 N1 114.0(2) 3_675
C2 C1 S1 111.48(16) .
C1 C2 O1 123.78(18) .
C1 C2 C5 113.05(19) .
O1 C2 C5 123.16(19) .
O1 C3 C4 110.18(17) .
O2 C4 C3 110.89(17) .
O2 C5 C6 124.73(18) .
O2 C5 C2 122.12(18) .
C6 C5 C2 113.15(19) .
C5 C6 C7 132.09(19) .
C5 C6 S1 109.82(15) .
C7 C6 S1 117.97(15) .
N1 C7 C6 113.69(18) .
N1 C7 C8 126.57(18) .
C6 C7 C8 119.62(18) .
C7 C8 C9 115.41(17) .
C10 C9 C8 115.34(17) .
C9 C10 C11 111.77(18) .
C12 C11 C10 114.74(18) .
C11 C12 C13 113.63(19) .
C14 C13 C12 113.51(19) .
C13 C14 C15 114.5(2) .
C16 C15 C14 112.7(2) .
C15 C16 C17 114.5(2) .
C18 C17 C16 112.4(2) .

loop_
_geom_bond_atom_site_label_1
_geom_bond_atom_site_label_2
_geom_bond_distance
_geom_bond_site_symmetry_2
S1 C1 1.717(2) .
S1 C6 1.745(2) .
O1 C2 1.370(2) .
O1 C3 1.443(2) .
O2 C5 1.364(2) .
O2 C4 1.449(2) .
N1 C7 1.306(3) .
N1 N1 1.387(3) 3_675
C1 C2 1.355(3) .
C2 C5 1.431(3) .
C3 C4 1.501(3) .
C5 C6 1.371(3) .
C6 C7 1.453(3) .
C7 C8 1.510(3) .
C8 C9 1.541(3) .
C9 C10 1.524(3) .
C10 C11 1.532(3) .
C11 C12 1.520(3) .
C12 C13 1.529(3) .
C13 C14 1.521(3) .
C14 C15 1.531(3) .
C15 C16 1.520(3) .
C16 C17 1.525(3) .
C17 C18 1.522(3) .
